data_9001017
loop_
_publ_author_name
'Hazen, R. M.'
'Au, A. Y.'
'Finger, L. W.'

_publ_section_title
;High-pressure crystal chemistry of beryl (Be3Al2Si6O18) and euclase
 (BeAlSiO4OH) Sample: Pressure = 62 kbar
;
_journal_name_full 'American Mineralogist'
_journal_page_first 977
_journal_page_last 984
_journal_volume 71
_journal_year 1986
_chemical_formula_sum 'Al Be O5 Si'
_chemical_name_mineral Euclase
_space_group_IT_number 14
_symmetry_space_group_name_Hall '-P 2yab'
_symmetry_space_group_name_H-M 'P 1 21/a 1'
_cell_angle_alpha 90
_cell_angle_beta 100.16
_cell_angle_gamma 90
_cell_length_a 4.730
_cell_length_b 14.136
_cell_length_c 4.580
_cell_formula_units_Z 4
_cell_volume 301.432
_database_code_amcsd 0001039
_diffrn_ambient_pressure 6.2e+06
_exptl_crystal_density_diffrn 3.175
_cod_original_formula_sum 'Si Al Be O5'
_cod_database_code 9001017

loop_
_space_group_symop_operation_xyz
x,y,z
1/2+x,1/2-y,z
1/2-x,1/2+y,-z
-x,-y,-z

loop_
_atom_site_label
_atom_site_fract_x
_atom_site_fract_y
_atom_site_fract_z
_atom_site_U_iso_or_equiv
Si 0.17930 0.10020 0.53590 0.00811
Al 0.24810 0.44280 0.95820 0.00861
Be 0.17190 0.30290 0.45240 0.01140
O1 0.38400 0.03200 0.76090 0.01191
O2 0.37580 0.37800 0.64840 0.00950
O3 0.34630 0.19900 0.53130 0.00823
O4 0.10420 0.05630 0.20740 0.00887
O5 0.15580 0.32860 0.11440 0.00937

loop_
_cod_related_entry_id
_cod_related_entry_database
_cod_related_entry_code
1 AMCSD 0001039
